data_1001804
loop_
_publ_author_name
'Leclaire, A'
'Borel, M M'
'Chardon, J'
'Raveau, B'

_publ_section_title
;
The molybdenotungsten monophosphate Mo W O3 (P O4)2 : an original three-
dimensional framework built up of "M P O8" chains (M = Mo, W)
;
_journal_coden_ASTM JSSCBI
_journal_name_full 'Journal of Solid State Chemistry'
_journal_page_first 191
_journal_page_last 196
_journal_paper_doi 10.1006/jssc.1996.7182
_journal_volume 128
_journal_year 1997
_chemical_formula_structural '(Mo1.04 W0.96) O3 (P O4)2'
_chemical_formula_sum 'Mo1.04 O11 P2 W0.96'
_chemical_name_systematic
;
Molybdenum tungsten oxide phosphate(V) (1.04/0.96/3/2)
;
_space_group_IT_number 11
_symmetry_cell_setting monoclinic
_symmetry_Int_Tables_number 11
_symmetry_space_group_name_Hall '-P 2yb'
_symmetry_space_group_name_H-M 'P 1 21/m 1'
_cell_angle_alpha 90
_cell_angle_beta 92.36(1)
_cell_angle_gamma 90
_cell_formula_units_Z 4
_cell_length_a 7.827(1)
_cell_length_b 12.538(1)
_cell_length_c 7.833(1)
_cell_volume 768.0
_refine_ls_R_factor_all 0.027
_cod_original_formula_sum 'Mo1.04 O11 P2 W.96'
_cod_database_code 1001804

loop_
_symmetry_equiv_pos_as_xyz
x,y,z
-x,1/2+y,-z
-x,-y,-z
x,1/2-y,z

loop_
_atom_site_label
_atom_site_type_symbol
_atom_site_symmetry_multiplicity
_atom_site_Wyckoff_symbol
_atom_site_fract_x
_atom_site_fract_y
_atom_site_fract_z
_atom_site_occupancy
_atom_site_attached_hydrogens
_atom_site_calc_flag
W1 W6+ 4 f 0.14929(4) 0.49729(8) 0.69218(4) 0.55 0 d
Mo1 Mo6+ 4 f 0.14929(4) 0.49729(8) 0.69218(4) 0.45 0 d
W2 W6+ 2 e 0.3591(1) 0.25 0.2021(1) 0.47 0 d
Mo2 Mo6+ 2 e 0.3591(1) 0.25 0.2021(1) 0.53 0 d
W3 W6+ 2 e 0.3608(1) 0.75 0.1898(1) 0.35 0 d
Mo3 Mo6+ 2 e 0.3608(1) 0.75 0.1898(1) 0.65 0 d
P1 P5+ 4 f 0.2526(2) 0.4946(3) 0.1173(2) 1. 0 d
P2 P5+ 2 e 0.2494(3) 0.75 0.6037(3) 1. 0 d
P3 P5+ 2 e 0.0741(3) 0.25 0.8468(4) 1. 0 d
O1 O2- 4 f 0.3309(6) 0.4761(5) 0.5881(7) 1. 0 d
O2 O2- 2 c 0. 0.5 0.5 1. 0 d
O3 O2- 4 f 0.1694(7) 0.6534(5) 0.6903(8) 1. 0 d
O4 O2- 4 f 0.2622(5) 0.5050(8) 0.9228(6) 1. 0 d
O5 O2- 4 f 0.1016(7) 0.3473(5) 0.7355(8) 1. 0 d
O6 O2- 4 f -0.0767(6) 0.5311(5) 0.8295(7) 1. 0 d
O7 O2- 2 e 0.2080(9) 0.25 -0.005(1) 1. 0 d
O8 O2- 4 f 0.3761(6) 0.4034(5) 0.1754(8) 1. 0 d
O9 O2- 2 e 0.204(1) 0.25 0.346(1) 1. 0 d
O10 O2- 2 e 0.5662(9) 0.25 0.017(1) 1. 0 d
O11 O2- 2 e 0.555(1) 0.25 0.356(1) 1. 0 d
O12 O2- 2 e 0.1011(9) 0.75 0.077(1) 1. 0 d
O13 O2- 4 f 0.3254(8) 0.5949(5) 0.2039(8) 1. 0 d
O14 O2- 2 e 0.220(1) 0.75 0.413(1) 1. 0 d
O15 O2- 2 e 0.548(1) 0.75 0.308(1) 1. 0 d

loop_
_atom_type_symbol
_atom_type_oxidation_number
W6+ 6.000
Mo6+ 6.000
P5+ 5.000
O2- -2.000
